data_7248153
loop_
_publ_author_name
'Gavrikov, Andrey V.'
'Ilyukhin, Andrey B.'

_publ_section_title
;
 Union is strength: \p--\p stacking interactions are capable of preventing
 solid-state racemization of tris-chelate complexes
;
_journal_issue 12
_journal_name_full CrystEngComm
_journal_page_first 1677
_journal_page_last 1682
_journal_paper_doi 10.1039/D4CE00104D
_journal_volume 26
_journal_year 2024
_chemical_absolute_configuration ad
_chemical_formula_moiety 'C36 H24 Co N6, Dy N5 O15, 3(C2 H3 N)'
_chemical_formula_sum 'C42 H33 Co Dy N14 O15'
_chemical_formula_weight 1195.25
_space_group_IT_number 19
_space_group_name_Hall 'P 2ac 2ab'
_space_group_name_H-M_alt 'P 21 21 21'
_symmetry_cell_setting orthorhombic
_symmetry_Int_Tables_number 19
_symmetry_space_group_name_Hall 'P 2ac 2ab'
_symmetry_space_group_name_H-M 'P 21 21 21'
_atom_sites_solution_hydrogens geom
_audit_conform_dict_location ftp://ftp.iucr.org/pub/cif_core.dic
_audit_conform_dict_name cif_core.dic
_audit_conform_dict_version 2.4.3
_audit_creation_date 2015-02-13T11:26:11-00:00
_audit_creation_method 'WinGX routine CIF_UPDATE'
_audit_update_record
;
2023-09-15 deposited with the CCDC.	2024-02-14 downloaded from the CCDC.
;
_cell_angle_alpha 90
_cell_angle_beta 90
_cell_angle_gamma 90
_cell_formula_units_Z 4
_cell_length_a 12.6343(3)
_cell_length_b 17.4984(4)
_cell_length_c 21.6439(5)
_cell_measurement_reflns_used 9775
_cell_measurement_temperature 173(2)
_cell_measurement_theta_max 29.64
_cell_measurement_theta_min 2.2
_cell_volume 4785.03(19)
_computing_cell_refinement 'Bruker SAINT'
_computing_data_collection 'Bruker APEX2'
_computing_data_reduction 'Bruker SAINT'
_computing_molecular_graphics 'Bruker SHELXTL'
_computing_publication_material 'Bruker SHELXTL'
_computing_structure_refinement 'SHELXL-2014/7 (Sheldrick, 2014)'
_computing_structure_solution 'SHELXS-2014 (Sheldrick, 2008)'
_diffrn_ambient_temperature 173(2)
_diffrn_measured_fraction_theta_full 0.999
_diffrn_measured_fraction_theta_max 0.97
_diffrn_measurement_device_type 'Bruker APEX-II CCD'
_diffrn_measurement_method '\f and \w scans'
_diffrn_radiation_monochromator graphite
_diffrn_radiation_type MoK\a
_diffrn_radiation_wavelength 0.71073
_diffrn_reflns_av_R_equivalents 0.0409
_diffrn_reflns_Laue_measured_fraction_full 0.999
_diffrn_reflns_Laue_measured_fraction_max 0.97
_diffrn_reflns_limit_h_max 18
_diffrn_reflns_limit_h_min -18
_diffrn_reflns_limit_k_max 24
_diffrn_reflns_limit_k_min -25
_diffrn_reflns_limit_l_max 31
_diffrn_reflns_limit_l_min -31
_diffrn_reflns_number 68854
_diffrn_reflns_point_group_measured_fraction_full 1
_diffrn_reflns_point_group_measured_fraction_max 0.946
_diffrn_reflns_theta_full 25.242
_diffrn_reflns_theta_max 31.508
_diffrn_reflns_theta_min 2.2
_diffrn_standards_number 0
_exptl_absorpt_coefficient_mu 1.979
_exptl_absorpt_correction_T_max 0.7462
_exptl_absorpt_correction_T_min 0.4864
_exptl_absorpt_correction_type multi-scan
_exptl_absorpt_process_details 'SADABS (Sheldrick, 2003)'
_exptl_crystal_colour yellow
_exptl_crystal_density_diffrn 1.659
_exptl_crystal_description block
_exptl_crystal_F_000 2384
_exptl_crystal_size_max 0.4
_exptl_crystal_size_mid 0.24
_exptl_crystal_size_min 0.18
_refine_diff_density_max 0.793
_refine_diff_density_min -0.515
_refine_diff_density_rms 0.083
_refine_ls_abs_structure_details
;
 Flack x determined using 5669 quotients [(I+)-(I-)]/[(I+)+(I-)]
 (Parsons, Flack and Wagner, Acta Cryst. B69 (2013) 249-259).
;
_refine_ls_abs_structure_Flack -0.004(3)
_refine_ls_extinction_method none
_refine_ls_goodness_of_fit_ref 0.993
_refine_ls_hydrogen_treatment constr
_refine_ls_matrix_type full
_refine_ls_number_parameters 652
_refine_ls_number_reflns 15064
_refine_ls_number_restraints 12
_refine_ls_restrained_S_all 0.995
_refine_ls_R_factor_all 0.0344
_refine_ls_R_factor_gt 0.0287
_refine_ls_shift/su_max 0.001
_refine_ls_shift/su_mean 0
_refine_ls_structure_factor_coef Fsqd
_refine_ls_weighting_details 'w=1/[\s^2^(Fo^2^)+(0.0400P)^2^+0.5000P] where P=(Fo^2^+2Fc^2^)/3'
_refine_ls_weighting_scheme calc
_refine_ls_wR_factor_gt 0.0664
_refine_ls_wR_factor_ref 0.0688
_reflns_number_gt 13743
_reflns_number_total 15064
_reflns_threshold_expression 'I > 2\s(I)'
_cod_data_source_file d4ce00104d2.cif
_cod_data_source_block CoDy_3MeCN_173K
_cod_depositor_comments 'Adding full bibliography for 7248144--7248174.cif.'
_cod_database_code 7248153

loop_
_symmetry_equiv_pos_as_xyz
'x, y, z'
'-x+1/2, -y, z+1/2'
'-x, y+1/2, -z+1/2'
'x+1/2, -y+1/2, -z'

loop_
_atom_site_label
_atom_site_type_symbol
_atom_site_fract_x
_atom_site_fract_y
_atom_site_fract_z
_atom_site_U_iso_or_equiv
_atom_site_adp_type
_atom_site_occupancy
_atom_site_calc_flag
_atom_site_disorder_assembly
_atom_site_disorder_group
Dy1 Dy -0.12043(2) 0.52605(2) 0.23157(2) 0.02358(4) Uani 1 d . .
Co1 Co 0.25476(3) 0.47569(3) -0.02116(2) 0.02117(8) Uani 1 d . .
O1 O -0.2892(2) 0.59244(15) 0.22347(14) 0.0325(6) Uani 1 d . .
O2 O -0.1578(2) 0.65978(17) 0.25539(15) 0.0406(7) Uani 1 d . .
O3 O -0.3168(3) 0.70722(19) 0.2574(2) 0.0625(11) Uani 1 d . .
O4 O 0.0430(2) 0.60196(17) 0.23405(17) 0.0412(7) Uani 1 d . .
O5 O 0.0558(3) 0.4839(2) 0.20853(15) 0.0481(8) Uani 1 d . .
O6 O 0.1976(2) 0.5491(3) 0.2300(2) 0.0718(12) Uani 1 d . .
O7 O -0.2715(2) 0.43420(17) 0.23328(19) 0.0500(8) Uani 1 d . .
O8 O -0.1172(3) 0.38935(17) 0.25297(16) 0.0474(8) Uani 1 d . .
O9 O -0.2530(3) 0.31480(18) 0.25949(17) 0.0606(10) Uani 1 d . .
O10 O -0.1433(4) 0.46754(19) 0.13065(13) 0.0653(12) Uani 1 d . .
O11 O -0.1120(3) 0.58679(16) 0.12965(13) 0.0447(7) Uani 1 d . .
O12 O -0.1231(3) 0.5254(2) 0.04295(13) 0.0619(10) Uani 1 d . .
O13 O -0.0331(2) 0.5153(2) 0.33121(13) 0.0444(8) Uani 1 d . .
O14 O -0.2000(2) 0.5278(3) 0.33500(14) 0.0584(10) Uani 1 d . .
O15 O -0.1100(3) 0.5170(2) 0.41998(12) 0.0582(10) Uani 1 d . .
N1 N -0.2565(3) 0.65537(18) 0.24596(16) 0.0357(7) Uani 1 d . .
N2 N 0.1022(3) 0.5449(2) 0.22450(16) 0.0424(9) Uani 1 d . .
N3 N -0.2153(3) 0.37783(19) 0.24900(15) 0.0366(8) Uani 1 d . .
N4 N -0.1258(3) 0.5268(2) 0.09919(13) 0.0371(7) Uani 1 d . .
N5 N -0.1137(3) 0.5204(2) 0.36396(13) 0.0345(7) Uani 1 d . .
N6 N 0.2122(2) 0.56840(17) 0.03779(13) 0.0244(6) Uani 1 d . .
N7 N 0.3921(2) 0.48635(16) 0.03534(12) 0.0236(6) Uani 1 d . .
N8 N 0.3034(2) 0.37347(17) -0.06789(13) 0.0227(6) Uani 1 d . .
N9 N 0.1998(2) 0.38845(17) 0.03981(13) 0.0241(6) Uani 1 d . .
N10 N 0.3017(2) 0.55445(17) -0.09059(14) 0.0240(6) Uani 1 d . .
N11 N 0.1185(2) 0.47743(18) -0.07961(12) 0.0257(5) Uani 1 d . .
C1 C 0.1227(3) 0.6081(2) 0.03866(17) 0.0310(7) Uani 1 d . .
H1A H 0.0689 0.5955 0.0097 0.037 Uiso 1 calc . .
C2 C 0.1043(3) 0.6676(2) 0.08047(19) 0.0347(8) Uani 1 d . .
H2A H 0.0392 0.6948 0.0798 0.042 Uiso 1 calc . .
C3 C 0.1815(3) 0.6862(2) 0.12253(19) 0.0336(8) Uani 1 d . .
H3A H 0.1696 0.7257 0.1518 0.04 Uiso 1 calc . .
C4 C 0.2779(3) 0.6466(2) 0.12213(17) 0.0285(7) Uani 1 d . .
C5 C 0.3616(3) 0.6618(2) 0.16488(19) 0.0373(9) Uani 1 d . .
H5A H 0.3543 0.7023 0.1937 0.045 Uiso 1 calc . .
C6 C 0.4511(3) 0.6191(2) 0.16486(19) 0.0365(9) Uani 1 d . .
H6A H 0.5053 0.6299 0.194 0.044 Uiso 1 calc . .
C7 C 0.4651(3) 0.5580(2) 0.12149(17) 0.0284(7) Uani 1 d . .
C8 C 0.5558(3) 0.5118(2) 0.11931(18) 0.0352(9) Uani 1 d . .
H8A H 0.6124 0.5201 0.1474 0.042 Uiso 1 calc . .
C9 C 0.5621(3) 0.4544(2) 0.07634(19) 0.0351(9) Uani 1 d . .
H9A H 0.6225 0.4221 0.075 0.042 Uiso 1 calc . .
C10 C 0.4791(3) 0.4437(2) 0.03454(17) 0.0288(7) Uani 1 d . .
H10A H 0.4852 0.4045 0.0044 0.035 Uiso 1 calc . .
C11 C 0.3844(3) 0.54268(17) 0.07838(14) 0.0230(6) Uani 1 d . .
C12 C 0.2894(3) 0.58704(19) 0.07912(15) 0.0228(6) Uani 1 d . .
C13 C 0.3495(3) 0.3666(2) -0.12255(16) 0.0295(7) Uani 1 d . .
H13A H 0.3644 0.4116 -0.1455 0.035 Uiso 1 calc . .
C14 C 0.3772(4) 0.2957(2) -0.14778(17) 0.0353(8) Uani 1 d . .
H14A H 0.4091 0.293 -0.1875 0.042 Uiso 1 calc . .
C15 C 0.3582(3) 0.2307(2) -0.11516(18) 0.0332(8) Uani 1 d . .
H15A H 0.3781 0.1824 -0.1314 0.04 Uiso 1 calc . .
C16 C 0.3086(3) 0.2359(2) -0.05695(18) 0.0273(7) Uani 1 d . .
C17 C 0.2851(3) 0.1704(2) -0.0193(2) 0.0330(8) Uani 1 d . .
H17A H 0.3057 0.121 -0.033 0.04 Uiso 1 calc . .
C18 C 0.2348(3) 0.1778(2) 0.0347(2) 0.0354(9) Uani 1 d . .
H18A H 0.2195 0.1336 0.0585 0.042 Uiso 1 calc . .
C19 C 0.2034(3) 0.2517(2) 0.05751(18) 0.0296(7) Uani 1 d . .
C20 C 0.1489(3) 0.2630(3) 0.11364(19) 0.0382(10) Uani 1 d . .
H20A H 0.1312 0.2206 0.1391 0.046 Uiso 1 calc . .
C21 C 0.1220(4) 0.3349(2) 0.13099(16) 0.0366(8) Uani 1 d . .
H21A H 0.0854 0.3431 0.1687 0.044 Uiso 1 calc . .
C22 C 0.1483(3) 0.3968(2) 0.09318(16) 0.0312(8) Uani 1 d . .
H22A H 0.1288 0.4467 0.106 0.037 Uiso 1 calc . .
C23 C 0.2277(3) 0.31666(18) 0.02232(15) 0.0222(6) Uani 1 d . .
C24 C 0.2816(3) 0.30874(19) -0.03595(15) 0.0218(6) Uani 1 d . .
C25 C 0.3896(3) 0.5953(2) -0.09379(18) 0.0307(7) Uani 1 d . .
H25A H 0.4404 0.5902 -0.0617 0.037 Uiso 1 calc . .
C26 C 0.4111(3) 0.6461(2) -0.1426(2) 0.0360(9) Uani 1 d . .
H26A H 0.474 0.6758 -0.1425 0.043 Uiso 1 calc . .
C27 C 0.3412(3) 0.6520(2) -0.18958(19) 0.0368(9) Uani 1 d . .
H27A H 0.3559 0.6851 -0.2233 0.044 Uiso 1 calc . .
C28 C 0.2465(3) 0.6092(2) -0.18862(17) 0.0310(8) Uani 1 d . .
C29 C 0.1675(4) 0.6119(3) -0.2364(2) 0.0424(9) Uani 1 d . .
H29A H 0.1788 0.6431 -0.2718 0.051 Uiso 1 calc . .
C30 C 0.0775(4) 0.5707(3) -0.2317(2) 0.0444(10) Uani 1 d . .
H30A H 0.0266 0.5731 -0.2639 0.053 Uiso 1 calc . .
C31 C 0.0574(3) 0.5236(3) -0.17938(17) 0.0347(8) Uani 1 d . .
C32 C -0.0367(3) 0.4817(3) -0.1711(2) 0.0445(10) Uani 1 d . .
H32A H -0.0902 0.4826 -0.2019 0.053 Uiso 1 calc . .
C33 C -0.0505(4) 0.4398(3) -0.1188(2) 0.0454(11) Uani 1 d . .
H33A H -0.1133 0.4109 -0.113 0.054 Uiso 1 calc . .
C34 C 0.0289(3) 0.4398(2) -0.07371(19) 0.0346(8) Uani 1 d . .
H34A H 0.0175 0.4111 -0.037 0.042 Uiso 1 calc . .
C35 C 0.1330(3) 0.5193(2) -0.13196(15) 0.0252(6) Uani 1 d . .
C36 C 0.2300(3) 0.56172(19) -0.13744(16) 0.0250(7) Uani 1 d . .
N12 N 0.5013(4) 0.2568(3) 0.0578(3) 0.0707(14) Uani 1 d . .
C37 C 0.5261(4) 0.2518(3) 0.1075(3) 0.0574(13) Uani 1 d . .
C38 C 0.5606(6) 0.2451(5) 0.1714(4) 0.095(3) Uani 1 d . .
H38A H 0.5897 0.294 0.1853 0.143 Uiso 1 calc . .
H38B H 0.6152 0.2055 0.1745 0.143 Uiso 1 calc . .
H38C H 0.5001 0.2311 0.1974 0.143 Uiso 1 calc . .
N13 N 0.0675(8) 0.8351(6) -0.0021(5) 0.083(3) Uiso 0.68 d A 1
C39 C 0.1214(7) 0.8090(5) -0.0393(4) 0.054(2) Uiso 0.68 d A 1
C40 C 0.1953(9) 0.7747(7) -0.0802(5) 0.080(3) Uiso 0.68 d A 1
H40A H 0.2521 0.7507 -0.0563 0.12 Uiso 0.68 calc A 1
H40B H 0.2253 0.8139 -0.1074 0.12 Uiso 0.68 calc A 1
H40C H 0.1594 0.7359 -0.1052 0.12 Uiso 0.68 calc A 1
N14 N -0.0191(9) 0.6662(6) -0.0901(5) 0.105(3) Uiso 0.68 d B 1
C41 C -0.1010(8) 0.6482(6) -0.0846(5) 0.070(3) Uiso 0.68 d B 1
C42 C -0.2053(8) 0.6178(7) -0.0864(5) 0.077(3) Uiso 0.68 d B 1
H42A H -0.2555 0.6564 -0.0716 0.116 Uiso 0.68 calc B 1
H42B H -0.2092 0.5725 -0.06 0.116 Uiso 0.68 calc B 1
H42C H -0.2232 0.6037 -0.129 0.116 Uiso 0.68 calc B 1
N132 N 0.101(2) 0.8477(17) 0.0097(13) 0.112(4) Uiso 0.32 d C 2
C392 C 0.150(3) 0.818(2) -0.0301(14) 0.112(4) Uiso 0.32 d C 2
C402 C 0.155(3) 0.779(2) -0.0920(14) 0.112(4) Uiso 0.32 d C 2
H40D H 0.1665 0.7239 -0.086 0.169 Uiso 0.32 calc C 2
H40E H 0.2128 0.8003 -0.1164 0.169 Uiso 0.32 calc C 2
H40F H 0.0876 0.7866 -0.1139 0.169 Uiso 0.32 calc C 2
N142 N -0.0962(19) 0.7487(15) -0.0118(12) 0.112(4) Uiso 0.32 d D 2
C412 C -0.117(3) 0.6960(16) -0.0407(13) 0.112(4) Uiso 0.32 d D 2
C422 C -0.161(3) 0.6398(18) -0.0769(16) 0.112(4) Uiso 0.32 d D 2
H42D H -0.2256 0.6589 -0.0962 0.169 Uiso 0.32 calc D 2
H42E H -0.1772 0.5953 -0.0513 0.169 Uiso 0.32 calc D 2
H42F H -0.1099 0.6252 -0.109 0.169 Uiso 0.32 calc D 2

loop_
_atom_site_aniso_label
_atom_site_aniso_U_11
_atom_site_aniso_U_22
_atom_site_aniso_U_33
_atom_site_aniso_U_23
_atom_site_aniso_U_13
_atom_site_aniso_U_12
Dy1 0.02357(7) 0.02397(7) 0.02321(7) -0.00527(6) -0.00192(6) 0.00057(6)
Co1 0.02250(19) 0.01973(18) 0.02129(18) -0.00047(19) -0.00103(15) -0.0006(2)
O1 0.0271(12) 0.0302(13) 0.0401(16) -0.0018(12) -0.0082(12) 0.0001(10)
O2 0.0288(13) 0.0349(14) 0.0582(19) -0.0187(13) -0.0003(12) -0.0026(11)
O3 0.0474(19) 0.0389(17) 0.101(3) -0.0149(19) 0.007(2) 0.0181(15)
O4 0.0301(13) 0.0469(16) 0.0466(16) -0.0055(15) -0.0027(14) -0.0076(12)
O5 0.0408(16) 0.051(2) 0.0527(18) -0.0112(16) 0.0136(14) 0.0119(16)
O6 0.0225(13) 0.106(3) 0.087(3) 0.037(3) 0.0065(18) 0.0022(17)
O7 0.0414(16) 0.0322(15) 0.076(2) 0.0029(18) 0.0025(18) -0.0053(13)
O8 0.0472(17) 0.0298(14) 0.065(2) 0.0044(13) -0.0160(16) 0.0022(14)
O9 0.088(3) 0.0353(16) 0.058(2) 0.0077(16) 0.003(2) -0.0220(18)
O10 0.134(4) 0.0338(16) 0.0276(13) -0.0032(13) -0.0094(19) -0.021(2)
O11 0.066(2) 0.0335(15) 0.0346(14) 0.0006(12) -0.0004(16) -0.0067(16)
O12 0.090(3) 0.071(2) 0.0247(13) -0.0010(15) -0.0022(16) -0.016(3)
O13 0.0318(14) 0.069(2) 0.0323(13) 0.0021(16) -0.0054(11) 0.0040(15)
O14 0.0380(16) 0.106(3) 0.0316(14) 0.006(2) 0.0000(12) 0.030(2)
O15 0.077(2) 0.076(3) 0.0218(12) -0.0072(15) -0.0083(15) 0.030(3)
N1 0.0331(16) 0.0264(15) 0.048(2) -0.0032(13) 0.0010(14) 0.0026(13)
N2 0.0288(16) 0.064(2) 0.0347(17) 0.0106(16) 0.0057(14) 0.0035(15)
N3 0.053(2) 0.0271(16) 0.0294(15) -0.0008(12) 0.0002(14) -0.0069(15)
N4 0.0461(18) 0.0403(17) 0.0249(13) -0.0005(14) -0.0034(14) -0.011(2)
N5 0.0410(17) 0.0377(17) 0.0250(13) -0.0048(13) -0.0071(13) 0.013(2)
N6 0.0228(13) 0.0235(14) 0.0268(14) -0.0015(11) 0.0005(11) 0.0020(11)
N7 0.0255(14) 0.0229(14) 0.0224(12) 0.0006(10) 0.0001(10) 0.0012(11)
N8 0.0240(13) 0.0231(14) 0.0209(13) -0.0004(11) -0.0004(10) -0.0030(11)
N9 0.0264(14) 0.0259(14) 0.0199(13) -0.0007(11) 0.0002(11) 0.0001(12)
N10 0.0235(13) 0.0205(13) 0.0279(14) -0.0019(11) 0.0003(11) 0.0002(11)
N11 0.0236(12) 0.0252(13) 0.0282(12) 0.0001(12) -0.0032(11) -0.0007(16)
C1 0.0262(16) 0.0278(16) 0.0390(18) 0.0004(14) -0.0012(17) 0.0029(16)
C2 0.030(2) 0.0302(18) 0.044(2) -0.0013(16) 0.0048(16) 0.0079(15)
C3 0.041(2) 0.0227(18) 0.037(2) -0.0063(15) 0.0045(17) 0.0056(16)
C4 0.0332(18) 0.0227(16) 0.0296(17) -0.0043(13) 0.0028(14) -0.0017(14)
C5 0.041(2) 0.0349(19) 0.0361(19) -0.0147(16) -0.0006(17) -0.0010(17)
C6 0.034(2) 0.041(2) 0.0350(19) -0.0108(17) -0.0068(16) -0.0054(17)
C7 0.0268(17) 0.0317(18) 0.0268(16) -0.0042(14) -0.0026(14) -0.0029(14)
C8 0.0245(16) 0.047(3) 0.0341(19) -0.0038(17) -0.0069(14) 0.0020(16)
C9 0.0264(17) 0.036(2) 0.042(2) -0.0048(16) -0.0042(16) 0.0085(15)
C10 0.0269(17) 0.0300(17) 0.0296(17) -0.0031(14) 0.0002(14) 0.0052(14)
C11 0.0251(14) 0.0215(15) 0.0223(14) -0.0001(11) -0.0001(13) 0.0015(13)
C12 0.0252(15) 0.0192(15) 0.0239(15) -0.0011(12) 0.0005(12) -0.0014(12)
C13 0.0326(18) 0.0297(18) 0.0262(16) -0.0004(14) 0.0062(14) -0.0020(14)
C14 0.0363(19) 0.040(2) 0.0294(17) -0.0093(15) 0.0083(18) -0.0008(19)
C15 0.033(2) 0.0294(18) 0.0376(19) -0.0108(15) 0.0023(15) 0.0031(15)
C16 0.0257(16) 0.0215(16) 0.0346(18) -0.0038(14) -0.0050(14) -0.0012(13)
C17 0.0321(19) 0.0201(16) 0.047(2) 0.0012(16) -0.0054(17) -0.0003(14)
C18 0.036(2) 0.0248(18) 0.045(2) 0.0080(16) -0.0050(17) -0.0032(15)
C19 0.0301(18) 0.0288(18) 0.0301(17) 0.0068(15) -0.0036(15) -0.0020(14)
C20 0.041(2) 0.045(2) 0.0285(18) 0.0146(17) 0.0007(16) -0.0096(18)
C21 0.042(2) 0.046(2) 0.0219(15) 0.0036(15) 0.0050(18) -0.004(2)
C22 0.035(2) 0.039(2) 0.0201(15) -0.0027(14) 0.0050(14) -0.0016(15)
C23 0.0216(15) 0.0225(15) 0.0226(15) 0.0023(12) -0.0034(12) -0.0019(12)
C24 0.0196(14) 0.0232(15) 0.0225(15) -0.0026(12) -0.0022(12) -0.0010(12)
C25 0.0269(17) 0.0285(17) 0.0366(18) -0.0008(14) 0.0023(16) -0.0035(15)
C26 0.0312(19) 0.0272(19) 0.050(2) 0.0022(17) 0.0119(17) -0.0052(15)
C27 0.047(2) 0.0296(19) 0.034(2) 0.0030(16) 0.0131(17) -0.0030(16)
C28 0.042(2) 0.0243(17) 0.0266(17) -0.0001(14) 0.0033(16) -0.0007(15)
C29 0.057(3) 0.041(2) 0.0296(19) 0.0068(18) -0.006(2) -0.0013(19)
C30 0.055(2) 0.044(2) 0.0343(19) 0.005(2) -0.017(2) -0.0008(19)
C31 0.0348(18) 0.0337(18) 0.0356(18) -0.0009(18) -0.0106(15) 0.0008(18)
C32 0.033(2) 0.051(3) 0.049(2) 0.002(2) -0.0172(18) -0.004(2)
C33 0.030(2) 0.051(3) 0.054(3) 0.002(2) -0.0115(19) -0.0112(19)
C34 0.0295(18) 0.035(2) 0.040(2) 0.0043(16) -0.0009(16) -0.0061(16)
C35 0.0246(15) 0.0215(14) 0.0295(15) -0.0001(13) -0.0062(13) 0.0025(15)
C36 0.0279(16) 0.0213(16) 0.0257(16) -0.0042(13) 0.0018(13) 0.0014(13)
N12 0.076(3) 0.051(3) 0.085(4) 0.008(3) -0.016(3) -0.011(3)
C37 0.043(3) 0.047(3) 0.082(4) -0.003(3) -0.008(3) -0.008(2)
C38 0.064(4) 0.139(7) 0.082(5) 0.006(5) -0.001(4) -0.021(5)

loop_
_atom_type_symbol
_atom_type_description
_atom_type_scat_dispersion_real
_atom_type_scat_dispersion_imag
_atom_type_scat_source
C C 0.0033 0.0016 'International Tables Vol C Tables 4.2.6.8 and 6.1.1.4'
H H 0 0 'International Tables Vol C Tables 4.2.6.8 and 6.1.1.4'
N N 0.0061 0.0033 'International Tables Vol C Tables 4.2.6.8 and 6.1.1.4'
O O 0.0106 0.006 'International Tables Vol C Tables 4.2.6.8 and 6.1.1.4'
Co Co 0.3494 0.9721 'International Tables Vol C Tables 4.2.6.8 and 6.1.1.4'
Dy Dy -0.1892 4.4098 'International Tables Vol C Tables 4.2.6.8 and 6.1.1.4'

loop_
_geom_angle_atom_site_label_1
_geom_angle_atom_site_label_2
_geom_angle_atom_site_label_3
_geom_angle
_geom_angle_site_symmetry_1
_geom_angle_site_symmetry_3
_geom_angle_publ_flag
O5 Dy1 O10 78.09(14) . . ?
O5 Dy1 O13 74.88(11) . . ?
O10 Dy1 O13 145.02(13) . . ?
O5 Dy1 O1 160.93(11) . . ?
O10 Dy1 O1 91.85(13) . . ?
O13 Dy1 O1 119.90(10) . . ?
O5 Dy1 O8 73.85(12) . . ?
O10 Dy1 O8 76.07(11) . . ?
O13 Dy1 O8 75.39(12) . . ?
O1 Dy1 O8 119.78(10) . . ?
O5 Dy1 O2 121.21(11) . . ?
O10 Dy1 O2 124.80(12) . . ?
O13 Dy1 O2 88.53(12) . . ?
O1 Dy1 O2 52.33(9) . . ?
O8 Dy1 O2 154.64(11) . . ?
O5 Dy1 O11 84.59(12) . . ?
O10 Dy1 O11 51.60(10) . . ?
O13 Dy1 O11 144.35(11) . . ?
O1 Dy1 O11 76.50(11) . . ?
O8 Dy1 O11 126.59(10) . . ?
O2 Dy1 O11 77.46(11) . . ?
O5 Dy1 O14 125.02(11) . . ?
O10 Dy1 O14 140.97(15) . . ?
O13 Dy1 O14 51.48(10) . . ?
O1 Dy1 O14 72.60(10) . . ?
O8 Dy1 O14 81.13(14) . . ?
O2 Dy1 O14 73.51(14) . . ?
O11 Dy1 O14 146.45(12) . . ?
O5 Dy1 O4 52.43(12) . . ?
O10 Dy1 O4 110.33(13) . . ?
O13 Dy1 O4 68.94(11) . . ?
O1 Dy1 O4 118.68(9) . . ?
O8 Dy1 O4 120.85(11) . . ?
O2 Dy1 O4 68.87(10) . . ?
O11 Dy1 O4 75.43(12) . . ?
O14 Dy1 O4 108.52(13) . . ?
O5 Dy1 O7 120.99(11) . . ?
O10 Dy1 O7 69.58(14) . . ?
O13 Dy1 O7 106.51(12) . . ?
O1 Dy1 O7 68.81(10) . . ?
O8 Dy1 O7 51.51(11) . . ?
O2 Dy1 O7 117.80(10) . . ?
O11 Dy1 O7 109.03(12) . . ?
O14 Dy1 O7 71.42(14) . . ?
O4 Dy1 O7 172.35(10) . . ?
O5 Dy1 N2 26.35(11) . . ?
O10 Dy1 N2 96.80(14) . . ?
O13 Dy1 N2 66.83(10) . . ?
O1 Dy1 N2 144.01(10) . . ?
O8 Dy1 N2 96.21(12) . . ?
O2 Dy1 N2 95.24(11) . . ?
O11 Dy1 N2 81.82(12) . . ?
O14 Dy1 N2 116.99(10) . . ?
O4 Dy1 N2 26.40(11) . . ?
O7 Dy1 N2 146.55(11) . . ?
O5 Dy1 N1 145.55(11) . . ?
O10 Dy1 N1 111.11(13) . . ?
O13 Dy1 N1 103.74(11) . . ?
O1 Dy1 N1 26.30(9) . . ?
O8 Dy1 N1 140.02(11) . . ?
O2 Dy1 N1 26.16(9) . . ?
O11 Dy1 N1 77.36(11) . . ?
O14 Dy1 N1 69.16(12) . . ?
O4 Dy1 N1 94.31(10) . . ?
O7 Dy1 N1 92.77(10) . . ?
N2 Dy1 N1 120.66(11) . . ?
N10 Co1 N7 97.01(11) . . ?
N10 Co1 N6 90.00(11) . . ?
N7 Co1 N6 78.17(11) . . ?
N10 Co1 N9 173.10(11) . . ?
N7 Co1 N9 88.43(11) . . ?
N6 Co1 N9 95.29(11) . . ?
N10 Co1 N11 78.28(11) . . ?
N7 Co1 N11 174.06(11) . . ?
N6 Co1 N11 98.08(12) . . ?
N9 Co1 N11 96.56(12) . . ?
N10 Co1 N8 97.33(11) . . ?
N7 Co1 N8 96.35(11) . . ?
N6 Co1 N8 171.37(11) . . ?
N9 Co1 N8 77.77(11) . . ?
N11 Co1 N8 87.90(11) . . ?
N1 O1 Dy1 95.8(2) . . ?
N1 O2 Dy1 95.6(2) . . ?
N2 O4 Dy1 93.9(2) . . ?
N2 O5 Dy1 96.5(2) . . ?
N3 O7 Dy1 94.4(2) . . ?
N3 O8 Dy1 97.3(2) . . ?
N4 O10 Dy1 96.8(2) . . ?
N4 O11 Dy1 96.0(2) . . ?
N5 O13 Dy1 97.4(2) . . ?
N5 O14 Dy1 95.6(2) . . ?
O3 N1 O2 122.8(4) . . ?
O3 N1 O1 121.5(4) . . ?
O2 N1 O1 115.7(3) . . ?
O3 N1 Dy1 173.8(3) . . ?
O2 N1 Dy1 58.22(18) . . ?
O1 N1 Dy1 57.91(17) . . ?
O6 N2 O4 121.7(4) . . ?
O6 N2 O5 122.5(4) . . ?
O4 N2 O5 115.9(3) . . ?
O6 N2 Dy1 170.6(3) . . ?
O4 N2 Dy1 59.74(18) . . ?
O5 N2 Dy1 57.13(18) . . ?
O9 N3 O8 121.1(4) . . ?
O9 N3 O7 122.4(4) . . ?
O8 N3 O7 116.6(3) . . ?
O9 N3 Dy1 176.5(3) . . ?
O8 N3 Dy1 57.00(19) . . ?
O7 N3 Dy1 59.69(19) . . ?
O12 N4 O11 122.7(4) . . ?
O12 N4 O10 121.9(4) . . ?
O11 N4 O10 115.5(3) . . ?
O12 N4 Dy1 176.7(3) . . ?
O11 N4 Dy1 58.27(17) . . ?
O10 N4 Dy1 57.33(17) . . ?
O15 N5 O13 122.3(4) . . ?
O15 N5 O14 122.2(4) . . ?
O13 N5 O14 115.5(3) . . ?
O15 N5 Dy1 179.0(3) . . ?
O13 N5 Dy1 57.14(17) . . ?
O14 N5 Dy1 58.37(18) . . ?
C1 N6 C12 118.4(3) . . ?
C1 N6 Co1 128.4(2) . . ?
C12 N6 Co1 113.2(2) . . ?
C10 N7 C11 118.3(3) . . ?
C10 N7 Co1 128.1(2) . . ?
C11 N7 Co1 113.5(2) . . ?
C13 N8 C24 118.0(3) . . ?
C13 N8 Co1 128.5(2) . . ?
C24 N8 Co1 113.5(2) . . ?
C22 N9 C23 117.9(3) . . ?
C22 N9 Co1 128.0(3) . . ?
C23 N9 Co1 113.9(2) . . ?
C25 N10 C36 117.9(3) . . ?
C25 N10 Co1 128.5(3) . . ?
C36 N10 Co1 113.6(2) . . ?
C34 N11 C35 117.8(3) . . ?
C34 N11 Co1 128.9(3) . . ?
C35 N11 Co1 113.1(2) . . ?
N6 C1 C2 122.7(4) . . ?
N6 C1 H1A 118.7 . . ?
C2 C1 H1A 118.7 . . ?
C3 C2 C1 119.2(4) . . ?
C3 C2 H2A 120.4 . . ?
C1 C2 H2A 120.4 . . ?
C2 C3 C4 119.8(3) . . ?
C2 C3 H3A 120.1 . . ?
C4 C3 H3A 120.1 . . ?
C3 C4 C12 117.4(3) . . ?
C3 C4 C5 123.2(3) . . ?
C12 C4 C5 119.3(3) . . ?
C6 C5 C4 121.0(3) . . ?
C6 C5 H5A 119.5 . . ?
C4 C5 H5A 119.5 . . ?
C5 C6 C7 121.0(4) . . ?
C5 C6 H6A 119.5 . . ?
C7 C6 H6A 119.5 . . ?
C8 C7 C11 117.4(3) . . ?
C8 C7 C6 123.6(3) . . ?
C11 C7 C6 119.1(3) . . ?
C9 C8 C7 119.4(3) . . ?
C9 C8 H8A 120.3 . . ?
C7 C8 H8A 120.3 . . ?
C8 C9 C10 119.7(3) . . ?
C8 C9 H9A 120.2 . . ?
C10 C9 H9A 120.2 . . ?
N7 C10 C9 122.5(3) . . ?
N7 C10 H10A 118.8 . . ?
C9 C10 H10A 118.8 . . ?
N7 C11 C7 122.7(3) . . ?
N7 C11 C12 117.4(3) . . ?
C7 C11 C12 119.8(3) . . ?
N6 C12 C4 122.6(3) . . ?
N6 C12 C11 117.6(3) . . ?
C4 C12 C11 119.8(3) . . ?
N8 C13 C14 122.6(3) . . ?
N8 C13 H13A 118.7 . . ?
C14 C13 H13A 118.7 . . ?
C15 C14 C13 119.6(3) . . ?
C15 C14 H14A 120.2 . . ?
C13 C14 H14A 120.2 . . ?
C14 C15 C16 119.3(3) . . ?
C14 C15 H15A 120.3 . . ?
C16 C15 H15A 120.3 . . ?
C24 C16 C15 117.2(3) . . ?
C24 C16 C17 119.6(3) . . ?
C15 C16 C17 123.2(3) . . ?
C18 C17 C16 121.1(4) . . ?
C18 C17 H17A 119.5 . . ?
C16 C17 H17A 119.5 . . ?
C17 C18 C19 121.3(4) . . ?
C17 C18 H18A 119.4 . . ?
C19 C18 H18A 119.4 . . ?
C23 C19 C20 117.4(4) . . ?
C23 C19 C18 118.8(3) . . ?
C20 C19 C18 123.8(4) . . ?
C21 C20 C19 119.4(4) . . ?
C21 C20 H20A 120.3 . . ?
C19 C20 H20A 120.3 . . ?
C20 C21 C22 119.8(4) . . ?
C20 C21 H21A 120.1 . . ?
C22 C21 H21A 120.1 . . ?
N9 C22 C21 122.6(4) . . ?
N9 C22 H22A 118.7 . . ?
C21 C22 H22A 118.7 . . ?
N9 C23 C19 122.8(3) . . ?
N9 C23 C24 117.1(3) . . ?
C19 C23 C24 120.1(3) . . ?
N8 C24 C16 123.2(3) . . ?
N8 C24 C23 117.5(3) . . ?
C16 C24 C23 119.2(3) . . ?
N10 C25 C26 122.9(4) . . ?
N10 C25 H25A 118.6 . . ?
C26 C25 H25A 118.6 . . ?
C27 C26 C25 119.2(4) . . ?
C27 C26 H26A 120.4 . . ?
C25 C26 H26A 120.4 . . ?
C26 C27 C28 120.1(4) . . ?
C26 C27 H27A 119.9 . . ?
C28 C27 H27A 119.9 . . ?
C36 C28 C27 116.9(4) . . ?
C36 C28 C29 119.1(4) . . ?
C27 C28 C29 124.1(4) . . ?
C30 C29 C28 120.8(4) . . ?
C30 C29 H29A 119.6 . . ?
C28 C29 H29A 119.6 . . ?
C29 C30 C31 121.3(4) . . ?
C29 C30 H30A 119.3 . . ?
C31 C30 H30A 119.3 . . ?
C35 C31 C32 116.9(4) . . ?
C35 C31 C30 119.5(4) . . ?
C32 C31 C30 123.6(4) . . ?
C33 C32 C31 119.7(4) . . ?
C33 C32 H32A 120.2 . . ?
C31 C32 H32A 120.2 . . ?
C32 C33 C34 119.3(4) . . ?
C32 C33 H33A 120.4 . . ?
C34 C33 H33A 120.4 . . ?
N11 C34 C33 123.2(4) . . ?
N11 C34 H34A 118.4 . . ?
C33 C34 H34A 118.4 . . ?
N11 C35 C31 123.1(3) . . ?
N11 C35 C36 117.5(3) . . ?
C31 C35 C36 119.4(3) . . ?
N10 C36 C28 123.0(3) . . ?
N10 C36 C35 117.1(3) . . ?
C28 C36 C35 119.9(3) . . ?
N12 C37 C38 178.8(7) . . ?
C37 C38 H38A 109.5 . . ?
C37 C38 H38B 109.5 . . ?
H38A C38 H38B 109.5 . . ?
C37 C38 H38C 109.5 . . ?
H38A C38 H38C 109.5 . . ?
H38B C38 H38C 109.5 . . ?
N13 C39 C40 174.1(11) . . ?
C39 C40 H40A 109.5 . . ?
C39 C40 H40B 109.5 . . ?
H40A C40 H40B 109.5 . . ?
C39 C40 H40C 109.5 . . ?
H40A C40 H40C 109.5 . . ?
H40B C40 H40C 109.5 . . ?
N14 C41 C42 170.7(13) . . ?
C41 C42 H42A 109.5 . . ?
C41 C42 H42B 109.5 . . ?
H42A C42 H42B 109.5 . . ?
C41 C42 H42C 109.5 . . ?
H42A C42 H42C 109.5 . . ?
H42B C42 H42C 109.5 . . ?
N132 C392 C402 151(4) . . ?
C392 C402 H40D 109.5 . . ?
C392 C402 H40E 109.5 . . ?
H40D C402 H40E 109.5 . . ?
C392 C402 H40F 109.5 . . ?
H40D C402 H40F 109.5 . . ?
H40E C402 H40F 109.5 . . ?
N142 C412 C422 169(4) . . ?
C412 C422 H42D 109.5 . . ?
C412 C422 H42E 109.5 . . ?
H42D C422 H42E 109.5 . . ?
C412 C422 H42F 109.5 . . ?
H42D C422 H42F 109.5 . . ?
H42E C422 H42F 109.5 . . ?

loop_
_geom_bond_atom_site_label_1
_geom_bond_atom_site_label_2
_geom_bond_distance
_geom_bond_site_symmetry_2
_geom_bond_publ_flag
Dy1 O5 2.398(3) . ?
Dy1 O10 2.430(3) . ?
Dy1 O13 2.430(3) . ?
Dy1 O1 2.435(3) . ?
Dy1 O8 2.437(3) . ?
Dy1 O2 2.442(3) . ?
Dy1 O11 2.451(3) . ?
Dy1 O14 2.454(3) . ?
Dy1 O4 2.456(3) . ?
Dy1 O7 2.495(3) . ?
Dy1 N2 2.837(3) . ?
Dy1 N1 2.859(3) . ?
Co1 N10 2.124(3) . ?
Co1 N7 2.130(3) . ?
Co1 N6 2.133(3) . ?
Co1 N9 2.134(3) . ?
Co1 N11 2.137(3) . ?
Co1 N8 2.145(3) . ?
O1 N1 1.273(4) . ?
O2 N1 1.266(4) . ?
O3 N1 1.210(4) . ?
O4 N2 1.264(5) . ?
O5 N2 1.267(5) . ?
O6 N2 1.213(4) . ?
O7 N3 1.262(5) . ?
O8 N3 1.258(5) . ?
O9 N3 1.223(4) . ?
O10 N4 1.260(5) . ?
O11 N4 1.252(4) . ?
O12 N4 1.218(4) . ?
O13 N5 1.244(4) . ?
O14 N5 1.264(4) . ?
O15 N5 1.215(4) . ?
N6 C1 1.328(5) . ?
N6 C12 1.363(4) . ?
N7 C10 1.329(4) . ?
N7 C11 1.360(4) . ?
N8 C13 1.324(4) . ?
N8 C24 1.355(4) . ?
N9 C22 1.334(4) . ?
N9 C23 1.358(4) . ?
N10 C25 1.323(5) . ?
N10 C36 1.365(5) . ?
N11 C34 1.316(5) . ?
N11 C35 1.361(4) . ?
C1 C2 1.399(5) . ?
C1 H1A 0.95 . ?
C2 C3 1.373(6) . ?
C2 H2A 0.95 . ?
C3 C4 1.401(5) . ?
C3 H3A 0.95 . ?
C4 C12 1.406(5) . ?
C4 C5 1.429(5) . ?
C5 C6 1.355(6) . ?
C5 H5A 0.95 . ?
C6 C7 1.435(5) . ?
C6 H6A 0.95 . ?
C7 C8 1.403(5) . ?
C7 C11 1.408(5) . ?
C8 C9 1.370(6) . ?
C8 H8A 0.95 . ?
C9 C10 1.397(5) . ?
C9 H9A 0.95 . ?
C10 H10A 0.95 . ?
C11 C12 1.429(5) . ?
C13 C14 1.401(5) . ?
C13 H13A 0.95 . ?
C14 C15 1.360(6) . ?
C14 H14A 0.95 . ?
C15 C16 1.410(5) . ?
C15 H15A 0.95 . ?
C16 C24 1.396(5) . ?
C16 C17 1.437(5) . ?
C17 C18 1.337(6) . ?
C17 H17A 0.95 . ?
C18 C19 1.439(6) . ?
C18 H18A 0.95 . ?
C19 C23 1.403(5) . ?
C19 C20 1.410(6) . ?
C20 C21 1.356(6) . ?
C20 H20A 0.95 . ?
C21 C22 1.398(5) . ?
C21 H21A 0.95 . ?
C22 H22A 0.95 . ?
C23 C24 1.440(5) . ?
C25 C26 1.406(6) . ?
C25 H25A 0.95 . ?
C26 C27 1.350(6) . ?
C26 H26A 0.95 . ?
C27 C28 1.412(6) . ?
C27 H27A 0.95 . ?
C28 C36 1.400(5) . ?
C28 C29 1.438(6) . ?
C29 C30 1.350(6) . ?
C29 H29A 0.95 . ?
C30 C31 1.423(6) . ?
C30 H30A 0.95 . ?
C31 C35 1.404(5) . ?
C31 C32 1.409(6) . ?
C32 C33 1.358(7) . ?
C32 H32A 0.95 . ?
C33 C34 1.400(6) . ?
C33 H33A 0.95 . ?
C34 H34A 0.95 . ?
C35 C36 1.438(5) . ?
N12 C37 1.124(8) . ?
C37 C38 1.454(10) . ?
C38 H38A 0.98 . ?
C38 H38B 0.98 . ?
C38 H38C 0.98 . ?
N13 C39 1.150(11) . ?
C39 C40 1.419(12) . ?
C40 H40A 0.98 . ?
C40 H40B 0.98 . ?
C40 H40C 0.98 . ?
N14 C41 1.088(12) . ?
C41 C42 1.422(13) . ?
C42 H42A 0.98 . ?
C42 H42B 0.98 . ?
C42 H42C 0.98 . ?
N132 C392 1.18(2) . ?
C392 C402 1.51(2) . ?
C402 H40D 0.98 . ?
C402 H40E 0.98 . ?
C402 H40F 0.98 . ?
N142 C412 1.15(2) . ?
C412 C422 1.37(2) . ?
C422 H42D 0.98 . ?
C422 H42E 0.98 . ?
C422 H42F 0.98 . ?

loop_
_geom_hbond_atom_site_label_D
_geom_hbond_atom_site_label_H
_geom_hbond_atom_site_label_A
_geom_hbond_distance_DH
_geom_hbond_distance_HA
_geom_hbond_distance_DA
_geom_hbond_angle_DHA
_geom_hbond_site_symmetry_A
C13 H13A O13 0.95 2.54 3.263(5) 133.5 2_564
C14 H14A O4 0.95 2.57 3.281(5) 131.3 2_564
C21 H21A O5 0.95 2.64 3.212(5) 119.5 .
C22 H22A O5 0.95 2.49 3.150(5) 126.7 .
C25 H25A N13 0.95 2.49 3.292(11) 142.4 4_565
C25 H25A N132 0.95 2.56 3.38(3) 144.7 4_565
